data_7126527
loop_
_publ_author_name
'Cui, Yunshu'
'Xiang, Libo'
'Wang, Junyi'
'Li, Chunlei'
'Hao, Wei'
'Ye, Qing'

_publ_section_title
;
 Storage and release of two electrons from an electron-rich carbon-carbon
 bond: boron mediated reversible coupling of DMAP and 9-azajulolidine.
;
_journal_issue 50
_journal_name_full 'Chemical communications (Cambridge, England)'
_journal_page_first 6794
_journal_page_last 6797
_journal_paper_doi 10.1039/d0cc01575j
_journal_volume 56
_journal_year 2020
_chemical_formula_moiety 'C47 H54 B N4, 4(C H2 Cl2), Br'
_chemical_formula_sum 'C51 H62 B Br Cl8 N4'
_chemical_formula_weight 1105.36
_space_group_crystal_system monoclinic
_space_group_IT_number 14
_space_group_name_Hall '-P 2ybc'
_space_group_name_H-M_alt 'P 1 21/c 1'
_atom_sites_solution_hydrogens geom
_audit_creation_method SHELXL-2016/6
_audit_update_record
;
2020-02-27 deposited with the CCDC.	2020-05-12 downloaded from the CCDC.
;
_cell_angle_alpha 90
_cell_angle_beta 112.512(2)
_cell_angle_gamma 90
_cell_formula_units_Z 4
_cell_length_a 18.7601(16)
_cell_length_b 13.8832(11)
_cell_length_c 22.628(2)
_cell_measurement_reflns_used 9840
_cell_measurement_temperature 100(2)
_cell_measurement_theta_max 26.35
_cell_measurement_theta_min 2.31
_cell_volume 5444.4(8)
_computing_structure_refinement 'SHELXL-2016/6 (Sheldrick, 2016)'
_computing_structure_solution 'SHELXT 2014/5 (Sheldrick, 2014)'
_diffrn_ambient_temperature 100(2)
_diffrn_measured_fraction_theta_full 0.999
_diffrn_measured_fraction_theta_max 0.996
_diffrn_measurement_device_type 'Bruker APEX-II CCD'
_diffrn_measurement_method '\f and \w scans'
_diffrn_radiation_type 'Mo K\a'
_diffrn_radiation_wavelength 0.71073
_diffrn_reflns_av_R_equivalents 0.1064
_diffrn_reflns_av_unetI/netI 0.0679
_diffrn_reflns_Laue_measured_fraction_full 0.999
_diffrn_reflns_Laue_measured_fraction_max 0.996
_diffrn_reflns_limit_h_max 22
_diffrn_reflns_limit_h_min -23
_diffrn_reflns_limit_k_max 17
_diffrn_reflns_limit_k_min -17
_diffrn_reflns_limit_l_max 28
_diffrn_reflns_limit_l_min -28
_diffrn_reflns_number 75216
_diffrn_reflns_point_group_measured_fraction_full 0.999
_diffrn_reflns_point_group_measured_fraction_max 0.996
_diffrn_reflns_theta_full 25.242
_diffrn_reflns_theta_max 26.463
_diffrn_reflns_theta_min 2.315
_exptl_absorpt_coefficient_mu 1.185
_exptl_absorpt_correction_T_max 0.7454
_exptl_absorpt_correction_T_min 0.6085
_exptl_absorpt_correction_type multi-scan
_exptl_absorpt_process_details
;
SADABS-2016/2 (Bruker,2016/2) was used for absorption correction.
wR2(int) was 0.0840 before and 0.0648 after correction.
The Ratio of minimum to maximum transmission is 0.8163.
The \l/2 correction factor is Not present.
;
_exptl_crystal_colour 'clear yellowish orange'
_exptl_crystal_colour_lustre clear
_exptl_crystal_colour_modifier yellowish
_exptl_crystal_colour_primary orange
_exptl_crystal_density_diffrn 1.344
_exptl_crystal_description block
_exptl_crystal_F_000 2272
_exptl_crystal_size_max 0.258
_exptl_crystal_size_mid 0.208
_exptl_crystal_size_min 0.083
_refine_diff_density_max 1.823
_refine_diff_density_min -1.371
_refine_diff_density_rms 0.085
_refine_ls_extinction_method none
_refine_ls_goodness_of_fit_ref 1.145
_refine_ls_hydrogen_treatment constr
_refine_ls_matrix_type full
_refine_ls_number_parameters 604
_refine_ls_number_reflns 11207
_refine_ls_number_restraints 0
_refine_ls_restrained_S_all 1.145
_refine_ls_R_factor_all 0.0880
_refine_ls_R_factor_gt 0.0567
_refine_ls_shift/su_max 0.002
_refine_ls_shift/su_mean 0.000
_refine_ls_structure_factor_coef Fsqd
_refine_ls_weighting_details 'w=1/[\s^2^(Fo^2^)+(0.1000P)^2^] where P=(Fo^2^+2Fc^2^)/3'
_refine_ls_weighting_scheme calc
_refine_ls_wR_factor_gt 0.1638
_refine_ls_wR_factor_ref 0.1789
_reflns_Friedel_coverage 0.000
_reflns_number_gt 7868
_reflns_number_total 11207
_reflns_threshold_expression 'I > 2\s(I)'
_cod_data_source_file d0cc01575j2.cif
_cod_data_source_block 6
_cod_depositor_comments 'Adding full bibliography for 7126523--7126527.cif.'
_cod_original_cell_volume 5444.3(8)
_cod_original_sg_symbol_H-M 'P 21/c'
_cod_original_formula_sum ' C51 H62 B Br Cl8 N4'
_cod_database_code 7126527
_shelx_shelxl_version_number 2016/6
_shelx_space_group_comment
;
The symmetry employed for this shelxl refinement is uniquely defined
by the following loop, which should always be used as a source of
symmetry information in preference to the above space-group names.
They are only intended as comments.
;

loop_
_space_group_symop_operation_xyz
'x, y, z'
'-x, y+1/2, -z+1/2'
'-x, -y, -z'
'x, -y-1/2, z-1/2'

loop_
_atom_site_label
_atom_site_type_symbol
_atom_site_fract_x
_atom_site_fract_y
_atom_site_fract_z
_atom_site_U_iso_or_equiv
_atom_site_adp_type
_atom_site_occupancy
_atom_site_site_symmetry_order
_atom_site_calc_flag
_atom_site_refinement_flags_posn
_atom_site_refinement_flags_adp
_atom_site_refinement_flags_occupancy
_atom_site_disorder_assembly
_atom_site_disorder_group
Br01 Br 0.97830(2) 0.09688(2) 0.68165(2) 0.03205(13) Uani 1 1 d . . . . .
Cl1 Cl 0.94127(12) 1.26103(9) 0.48887(9) 0.0993(6) Uani 1 1 d . . . . .
N1 N 0.86509(17) 0.5962(2) 0.61714(13) 0.0310(7) Uani 1 1 d . . . . .
C1 C 0.8411(2) 0.6294(3) 0.66831(17) 0.0377(9) Uani 1 1 d . . . . .
H1A H 0.885059 0.661575 0.701969 0.045 Uiso 1 1 calc R U . . .
H1B H 0.826012 0.573149 0.687855 0.045 Uiso 1 1 calc R U . . .
B1 B 0.6666(2) 0.5978(2) 0.35698(18) 0.0222(7) Uani 1 1 d . . . . .
Cl2 Cl 0.89673(8) 1.06013(8) 0.46825(5) 0.0612(3) Uani 1 1 d . . . . .
N2 N 0.71825(15) 0.59746(18) 0.42580(13) 0.0230(6) Uani 1 1 d . . . . .
C2 C 0.7744(2) 0.6982(3) 0.64330(16) 0.0325(8) Uani 1 1 d . . . . .
H2A H 0.791610 0.758835 0.629884 0.039 Uiso 1 1 calc R U . . .
H2B H 0.755897 0.713710 0.677721 0.039 Uiso 1 1 calc R U . . .
Cl3 Cl 0.79795(7) 0.40378(7) 0.77379(6) 0.0569(3) Uani 1 1 d . . . . .
N3 N 0.68986(15) 0.60113(17) 0.30349(12) 0.0222(6) Uani 1 1 d . . . . .
C3 C 0.7090(2) 0.6549(3) 0.58694(16) 0.0310(8) Uani 1 1 d . . . . .
H3A H 0.667219 0.702802 0.568676 0.037 Uiso 1 1 calc R U . . .
H3B H 0.687577 0.598276 0.601130 0.037 Uiso 1 1 calc R U . . .
Cl4 Cl 0.92950(6) 0.29494(7) 0.76955(5) 0.0432(2) Uani 1 1 d . . . . .
N4 N 0.58399(15) 0.59196(17) 0.33267(13) 0.0224(6) Uani 1 1 d . . . . .
C4 C 0.73972(18) 0.6245(2) 0.53670(15) 0.0236(7) Uani 1 1 d . . . . .
C5 C 0.81767(19) 0.5967(2) 0.55582(16) 0.0249(7) Uani 1 1 d . . . . .
Cl5 Cl 0.77478(9) 0.18412(9) 0.54436(7) 0.0872(5) Uani 1 1 d . . . . .
C6 C 0.84408(19) 0.5678(2) 0.50685(16) 0.0282(7) Uani 1 1 d . . . . .
Cl6 Cl 0.77960(8) 0.36946(9) 0.60320(7) 0.0767(4) Uani 1 1 d . . . . .
C7 C 0.9257(2) 0.5352(3) 0.52403(18) 0.0429(10) Uani 1 1 d . . . . .
H7A H 0.926919 0.483653 0.494210 0.051 Uiso 1 1 calc R U . A 1
H7B H 0.956934 0.589808 0.519104 0.051 Uiso 1 1 calc R U . A 1
Cl8 Cl 0.90879(6) -0.16641(7) 0.57327(5) 0.0483(3) Uani 1 1 d . . . . .
Cl7 Cl 0.75339(6) -0.08870(7) 0.53088(5) 0.0505(3) Uani 1 1 d . . . . .
C9 C 0.9452(2) 0.5609(3) 0.63846(19) 0.0474(11) Uani 1 1 d . . . . .
H9A H 0.957247 0.522874 0.678124 0.057 Uiso 1 1 calc R U . B 1
H9B H 0.980592 0.616832 0.648754 0.057 Uiso 1 1 calc R U . B 1
C10 C 0.79391(19) 0.5702(2) 0.44492(16) 0.0272(7) Uani 1 1 d . . . . .
H10 H 0.812400 0.551964 0.412893 0.033 Uiso 1 1 calc R U . . .
C11 C 0.69316(19) 0.6247(2) 0.47327(15) 0.0249(7) Uani 1 1 d . . . . .
H11 H 0.641013 0.644428 0.461218 0.030 Uiso 1 1 calc R U . . .
C12 C 0.76322(18) 0.6184(2) 0.29878(15) 0.0233(7) Uani 1 1 d . . . . .
C13 C 0.79783(18) 0.7095(2) 0.31670(15) 0.0257(7) Uani 1 1 d . . . . .
C14 C 0.8681(2) 0.7257(2) 0.31104(16) 0.0305(8) Uani 1 1 d . . . . .
H14 H 0.892949 0.786326 0.322992 0.037 Uiso 1 1 calc R U . . .
C15 C 0.9022(2) 0.6541(3) 0.28810(17) 0.0334(8) Uani 1 1 d . . . . .
H15 H 0.949941 0.666617 0.284188 0.040 Uiso 1 1 calc R U . . .
C16 C 0.8680(2) 0.5652(3) 0.27086(16) 0.0307(8) Uani 1 1 d . . . . .
H16 H 0.892335 0.517261 0.255094 0.037 Uiso 1 1 calc R U . . .
C17 C 0.79760(19) 0.5447(2) 0.27637(15) 0.0270(7) Uani 1 1 d . . . . .
C18 C 0.7627(2) 0.4446(2) 0.26154(17) 0.0315(8) Uani 1 1 d . . . . .
H18 H 0.706487 0.450151 0.252942 0.038 Uiso 1 1 calc R U . . .
C19 C 0.7992(3) 0.3777(3) 0.3191(2) 0.0527(12) Uani 1 1 d . . . . .
H19A H 0.775634 0.313664 0.308735 0.079 Uiso 1 1 calc R U . . .
H19B H 0.790458 0.403866 0.355987 0.079 Uiso 1 1 calc R U . . .
H19C H 0.854761 0.372641 0.329394 0.079 Uiso 1 1 calc R U . . .
C20 C 0.7704(2) 0.4008(3) 0.2022(2) 0.0431(10) Uani 1 1 d . . . . .
H20A H 0.744541 0.337991 0.193156 0.065 Uiso 1 1 calc R U . . .
H20B H 0.825104 0.392496 0.209996 0.065 Uiso 1 1 calc R U . . .
H20C H 0.746359 0.443714 0.165584 0.065 Uiso 1 1 calc R U . . .
C21 C 0.7584(2) 0.7899(2) 0.33838(17) 0.0329(8) Uani 1 1 d . . . . .
H21 H 0.727293 0.759083 0.360603 0.039 Uiso 1 1 calc R U . . .
C22 C 0.8143(3) 0.8595(3) 0.3855(2) 0.0545(12) Uani 1 1 d . . . . .
H22A H 0.841262 0.896864 0.363641 0.082 Uiso 1 1 calc R U . . .
H22B H 0.852065 0.823123 0.420796 0.082 Uiso 1 1 calc R U . . .
H22C H 0.785766 0.903242 0.402416 0.082 Uiso 1 1 calc R U . . .
C23 C 0.7028(3) 0.8449(3) 0.2816(2) 0.0567(13) Uani 1 1 d . . . . .
H23A H 0.731706 0.878480 0.259761 0.085 Uiso 1 1 calc R U . . .
H23B H 0.674383 0.891942 0.296393 0.085 Uiso 1 1 calc R U . . .
H23C H 0.666342 0.799775 0.251814 0.085 Uiso 1 1 calc R U . . .
C24 C 0.52948(18) 0.5814(2) 0.36260(15) 0.0225(7) Uani 1 1 d . . . . .
C25 C 0.52057(19) 0.4897(2) 0.38578(15) 0.0270(7) Uani 1 1 d . . . . .
C26 C 0.4685(2) 0.4809(3) 0.41448(17) 0.0343(8) Uani 1 1 d . . . . .
H26 H 0.461751 0.420099 0.430888 0.041 Uiso 1 1 calc R U . . .
C27 C 0.4255(2) 0.5593(3) 0.42003(18) 0.0372(8) Uani 1 1 d . . . . .
H27 H 0.390420 0.551955 0.440827 0.045 Uiso 1 1 calc R U . . .
C28 C 0.4336(2) 0.6488(3) 0.39521(17) 0.0348(8) Uani 1 1 d . . . . .
H28 H 0.402728 0.701425 0.398189 0.042 Uiso 1 1 calc R U . . .
C29 C 0.48617(18) 0.6621(2) 0.36618(15) 0.0257(7) Uani 1 1 d . . . . .
C30 C 0.5639(2) 0.4027(2) 0.37593(18) 0.0318(8) Uani 1 1 d . . . . .
H30 H 0.600294 0.425678 0.356220 0.038 Uiso 1 1 calc R U . . .
C31 C 0.6117(3) 0.3527(3) 0.43916(19) 0.0526(12) Uani 1 1 d . . . . .
H31A H 0.638443 0.297096 0.430652 0.079 Uiso 1 1 calc R U . . .
H31B H 0.577431 0.331074 0.460108 0.079 Uiso 1 1 calc R U . . .
H31C H 0.649637 0.398118 0.467170 0.079 Uiso 1 1 calc R U . . .
C32 C 0.5077(3) 0.3324(3) 0.32937(19) 0.0460(10) Uani 1 1 d . . . . .
H32A H 0.477554 0.366077 0.289530 0.069 Uiso 1 1 calc R U . . .
H32B H 0.472780 0.306449 0.348431 0.069 Uiso 1 1 calc R U . . .
H32C H 0.536507 0.279526 0.320216 0.069 Uiso 1 1 calc R U . . .
C33 C 0.4964(2) 0.7593(2) 0.33921(16) 0.0296(8) Uani 1 1 d . . . . .
H33 H 0.516230 0.746764 0.304730 0.036 Uiso 1 1 calc R U . . .
C34 C 0.5556(2) 0.8215(3) 0.38958(19) 0.0439(10) Uani 1 1 d . . . . .
H34A H 0.605946 0.789543 0.404628 0.066 Uiso 1 1 calc R U . . .
H34B H 0.539606 0.831077 0.425651 0.066 Uiso 1 1 calc R U . . .
H34C H 0.559260 0.884116 0.370929 0.066 Uiso 1 1 calc R U . . .
C35 C 0.4208(2) 0.8150(3) 0.3092(2) 0.0534(12) Uani 1 1 d . . . . .
H35A H 0.429408 0.872587 0.287764 0.080 Uiso 1 1 calc R U . . .
H35B H 0.402608 0.834174 0.342701 0.080 Uiso 1 1 calc R U . . .
H35C H 0.382027 0.774011 0.277936 0.080 Uiso 1 1 calc R U . . .
C36 C 0.62143(19) 0.5962(2) 0.24888(15) 0.0237(7) Uani 1 1 d . . . . .
C37 C 0.59591(19) 0.5967(2) 0.17944(15) 0.0243(7) Uani 1 1 d . . . . .
C38 C 0.6279(2) 0.6059(2) 0.13432(17) 0.0304(8) Uani 1 1 d . . . . .
H38 H 0.682069 0.612401 0.146490 0.037 Uiso 1 1 calc R U . . .
C39 C 0.5768(2) 0.6055(3) 0.06823(17) 0.0365(9) Uani 1 1 d . . . . .
H39 H 0.598680 0.610595 0.036812 0.044 Uiso 1 1 calc R U . . .
C40 C 0.4987(2) 0.5982(2) 0.04804(17) 0.0354(9) Uani 1 1 d . . . . .
H40 H 0.467404 0.599510 0.003642 0.042 Uiso 1 1 calc R U . . .
C41 C 0.4641(2) 0.5886(2) 0.09416(17) 0.0296(8) Uani 1 1 d . . . . .
C42 C 0.5137(2) 0.5883(2) 0.15798(16) 0.0257(7) Uani 1 1 d . . . . .
C43 C 0.48842(19) 0.5832(2) 0.20968(16) 0.0248(7) Uani 1 1 d . . . . .
C44 C 0.4107(2) 0.5770(2) 0.19660(18) 0.0307(8) Uani 1 1 d . . . . .
H44 H 0.392043 0.573517 0.230068 0.037 Uiso 1 1 calc R U . . .
C45 C 0.3593(2) 0.5760(2) 0.13141(18) 0.0349(9) Uani 1 1 d . . . . .
H45 H 0.305524 0.571322 0.121752 0.042 Uiso 1 1 calc R U . . .
C46 C 0.3842(2) 0.5816(2) 0.08175(18) 0.0345(9) Uani 1 1 d . . . . .
H46 H 0.347628 0.580787 0.038856 0.041 Uiso 1 1 calc R U . . .
C47 C 0.56006(18) 0.5891(2) 0.26628(16) 0.0235(7) Uani 1 1 d . . . . .
C48 C 0.9633(3) 1.1433(3) 0.5182(2) 0.0520(11) Uani 1 1 d . . . . .
H48A H 0.962677 1.139769 0.561737 0.062 Uiso 1 1 calc R U . . .
H48B H 1.015835 1.126314 0.521288 0.062 Uiso 1 1 calc R U . . .
C49 C 0.8984(3) 0.3830(3) 0.8110(2) 0.0484(10) Uani 1 1 d . . . . .
H49A H 0.910988 0.361264 0.855535 0.058 Uiso 1 1 calc R U . . .
H49B H 0.926326 0.443954 0.812481 0.058 Uiso 1 1 calc R U . . .
C50 C 0.8296(3) 0.2661(3) 0.6003(2) 0.0584(12) Uani 1 1 d . . . . .
H50A H 0.874886 0.284081 0.590474 0.070 Uiso 1 1 calc R U . . .
H50B H 0.848847 0.235197 0.643008 0.070 Uiso 1 1 calc R U . . .
C51 C 0.8498(2) -0.0770(3) 0.5858(2) 0.0469(10) Uani 1 1 d . . . . .
H51A H 0.869700 -0.012621 0.580974 0.056 Uiso 1 1 calc R U . . .
H51B H 0.851564 -0.082134 0.630002 0.056 Uiso 1 1 calc R U . . .
C8A C 0.9595(4) 0.4994(8) 0.5892(3) 0.038(3) Uani 0.584(18) 1 d . . P C 1
H8A1 H 1.015897 0.493230 0.601372 0.046 Uiso 0.584(18) 1 calc R U P C 1
H8A2 H 0.938826 0.434113 0.590319 0.046 Uiso 0.584(18) 1 calc R U P C 1
C8 C 0.9752(6) 0.5658(12) 0.5917(4) 0.039(4) Uani 0.416(18) 1 d . . P C 2
H8A H 1.022552 0.526022 0.606023 0.046 Uiso 0.416(18) 1 calc R U P C 2
H8B H 0.991217 0.633285 0.589797 0.046 Uiso 0.416(18) 1 calc R U P C 2

loop_
_atom_site_aniso_label
_atom_site_aniso_U_11
_atom_site_aniso_U_22
_atom_site_aniso_U_33
_atom_site_aniso_U_23
_atom_site_aniso_U_13
_atom_site_aniso_U_12
Br01 0.0295(2) 0.0337(2) 0.0298(2) -0.00056(14) 0.00786(15) -0.00394(14)
Cl1 0.1611(17) 0.0365(6) 0.1368(14) 0.0073(7) 0.0979(14) -0.0091(8)
N1 0.0258(15) 0.0367(16) 0.0255(16) -0.0010(12) 0.0043(12) 0.0076(12)
C1 0.036(2) 0.049(2) 0.0244(18) -0.0048(16) 0.0075(16) 0.0105(17)
B1 0.0189(17) 0.0219(17) 0.0257(19) 0.0001(14) 0.0085(15) 0.0005(14)
Cl2 0.0810(9) 0.0503(6) 0.0476(7) -0.0039(5) 0.0195(6) -0.0165(6)
N2 0.0193(13) 0.0262(14) 0.0235(14) 0.0005(10) 0.0081(11) 0.0011(11)
C2 0.0338(19) 0.0358(18) 0.0293(18) -0.0037(15) 0.0136(15) 0.0027(16)
Cl3 0.0563(7) 0.0452(6) 0.0745(8) 0.0009(5) 0.0309(6) 0.0060(5)
N3 0.0192(13) 0.0242(13) 0.0216(14) -0.0016(10) 0.0061(11) -0.0001(11)
C3 0.0284(18) 0.0391(19) 0.0258(18) -0.0037(14) 0.0106(14) -0.0006(15)
Cl4 0.0419(5) 0.0483(5) 0.0411(5) -0.0092(4) 0.0177(4) -0.0057(4)
N4 0.0211(14) 0.0222(13) 0.0240(14) 0.0015(10) 0.0091(11) 0.0006(10)
C4 0.0226(16) 0.0225(15) 0.0247(17) 0.0021(12) 0.0079(13) 0.0002(13)
C5 0.0248(17) 0.0241(16) 0.0245(17) -0.0012(12) 0.0080(14) -0.0010(13)
Cl5 0.0957(11) 0.0520(7) 0.0715(9) -0.0112(6) -0.0152(8) -0.0030(7)
C6 0.0228(17) 0.0342(17) 0.0254(18) -0.0022(14) 0.0069(14) 0.0032(14)
Cl6 0.0686(8) 0.0547(7) 0.0779(9) -0.0137(6) -0.0043(7) 0.0228(6)
C7 0.0261(19) 0.065(3) 0.031(2) -0.0084(18) 0.0041(16) 0.0107(18)
Cl8 0.0405(5) 0.0480(6) 0.0526(6) 0.0088(4) 0.0136(5) 0.0013(4)
Cl7 0.0410(6) 0.0488(6) 0.0554(7) 0.0099(5) 0.0114(5) 0.0006(4)
C9 0.029(2) 0.071(3) 0.034(2) -0.0046(19) 0.0026(17) 0.020(2)
C10 0.0236(17) 0.0296(16) 0.0274(18) 0.0011(13) 0.0085(14) 0.0056(14)
C11 0.0204(16) 0.0247(15) 0.0284(18) 0.0013(13) 0.0080(14) -0.0011(13)
C12 0.0214(16) 0.0267(16) 0.0200(16) 0.0031(12) 0.0060(13) 0.0002(13)
C13 0.0254(17) 0.0285(16) 0.0211(16) 0.0004(13) 0.0065(13) -0.0017(13)
C14 0.0285(18) 0.0328(18) 0.0278(18) 0.0027(14) 0.0082(15) -0.0073(15)
C15 0.0240(17) 0.041(2) 0.035(2) 0.0092(16) 0.0112(15) -0.0018(15)
C16 0.0256(18) 0.0384(18) 0.0302(19) 0.0082(15) 0.0130(15) 0.0079(15)
C17 0.0247(17) 0.0291(17) 0.0237(17) 0.0016(13) 0.0054(14) 0.0004(14)
C18 0.0254(18) 0.0279(17) 0.041(2) -0.0020(15) 0.0125(16) 0.0004(14)
C19 0.077(3) 0.033(2) 0.049(3) -0.0036(18) 0.026(2) -0.006(2)
C20 0.042(2) 0.040(2) 0.044(2) -0.0114(17) 0.0134(19) -0.0017(17)
C21 0.037(2) 0.0292(18) 0.038(2) -0.0057(15) 0.0211(17) -0.0082(15)
C22 0.062(3) 0.049(2) 0.047(3) -0.015(2) 0.015(2) -0.001(2)
C23 0.049(3) 0.045(2) 0.060(3) -0.016(2) 0.003(2) 0.018(2)
C24 0.0188(15) 0.0219(15) 0.0247(17) -0.0016(12) 0.0060(13) -0.0015(12)
C25 0.0278(17) 0.0238(16) 0.0275(18) -0.0003(13) 0.0082(14) -0.0025(14)
C26 0.0322(19) 0.0322(18) 0.040(2) 0.0043(15) 0.0149(16) -0.0054(15)
C27 0.0305(19) 0.047(2) 0.040(2) -0.0006(17) 0.0201(17) -0.0032(17)
C28 0.0265(18) 0.039(2) 0.039(2) -0.0037(16) 0.0129(16) 0.0025(15)
C29 0.0235(17) 0.0248(16) 0.0264(17) 0.0001(13) 0.0070(14) 0.0012(13)
C30 0.037(2) 0.0200(16) 0.041(2) 0.0025(14) 0.0179(17) -0.0029(14)
C31 0.063(3) 0.039(2) 0.046(2) -0.0001(18) 0.008(2) 0.019(2)
C32 0.055(3) 0.035(2) 0.044(2) -0.0061(17) 0.014(2) -0.0005(18)
C33 0.0307(18) 0.0262(17) 0.0324(19) 0.0009(14) 0.0124(15) 0.0068(14)
C34 0.047(2) 0.0280(18) 0.046(2) 0.0039(16) 0.0055(19) -0.0045(17)
C35 0.042(2) 0.036(2) 0.068(3) 0.010(2) 0.005(2) 0.0110(18)
C36 0.0234(17) 0.0185(15) 0.0256(17) -0.0002(12) 0.0053(13) 0.0000(12)
C37 0.0273(17) 0.0178(15) 0.0235(17) -0.0015(12) 0.0048(14) -0.0008(12)
C38 0.0313(19) 0.0274(17) 0.0303(19) -0.0017(14) 0.0092(15) 0.0004(14)
C39 0.044(2) 0.039(2) 0.0252(19) -0.0019(15) 0.0118(16) 0.0038(17)
C40 0.040(2) 0.0342(19) 0.0251(19) -0.0028(14) 0.0043(16) 0.0032(16)
C41 0.0303(18) 0.0194(15) 0.0308(19) -0.0034(13) 0.0024(15) 0.0012(13)
C42 0.0264(17) 0.0199(15) 0.0280(18) -0.0022(12) 0.0075(14) -0.0007(13)
C43 0.0250(17) 0.0167(15) 0.0286(18) 0.0013(12) 0.0058(14) -0.0003(12)
C44 0.0271(18) 0.0222(16) 0.037(2) 0.0040(14) 0.0064(15) -0.0003(14)
C45 0.0234(18) 0.0268(17) 0.045(2) -0.0018(15) 0.0021(16) -0.0043(14)
C46 0.0292(19) 0.0270(18) 0.034(2) 0.0019(14) -0.0027(16) -0.0034(14)
C47 0.0206(16) 0.0192(15) 0.0275(18) -0.0005(12) 0.0057(13) 0.0001(12)
C48 0.066(3) 0.045(2) 0.048(3) -0.0072(19) 0.024(2) -0.015(2)
C49 0.050(3) 0.049(2) 0.048(3) -0.0166(19) 0.020(2) -0.011(2)
C50 0.057(3) 0.042(2) 0.061(3) -0.004(2) 0.005(2) -0.004(2)
C51 0.046(2) 0.041(2) 0.050(3) -0.0057(18) 0.015(2) -0.0138(18)
C8A 0.026(3) 0.052(6) 0.031(4) 0.000(3) 0.005(3) 0.015(4)
C8 0.025(5) 0.053(9) 0.025(5) -0.004(5) -0.004(4) 0.017(5)

loop_
_atom_type_symbol
_atom_type_description
_atom_type_scat_dispersion_real
_atom_type_scat_dispersion_imag
_atom_type_scat_source
C C 0.0033 0.0016 'International Tables Vol C Tables 4.2.6.8 and 6.1.1.4'
H H 0.0000 0.0000 'International Tables Vol C Tables 4.2.6.8 and 6.1.1.4'
B B 0.0013 0.0007 'International Tables Vol C Tables 4.2.6.8 and 6.1.1.4'
Br Br -0.2901 2.4595 'International Tables Vol C Tables 4.2.6.8 and 6.1.1.4'
Cl Cl 0.1484 0.1585 'International Tables Vol C Tables 4.2.6.8 and 6.1.1.4'
N N 0.0061 0.0033 'International Tables Vol C Tables 4.2.6.8 and 6.1.1.4'

loop_
_geom_angle_atom_site_label_1
_geom_angle_atom_site_label_2
_geom_angle_atom_site_label_3
_geom_angle
_geom_angle_site_symmetry_1
_geom_angle_site_symmetry_3
_geom_angle_publ_flag
C5 N1 C1 122.4(3) . . ?
C5 N1 C9 122.2(3) . . ?
C1 N1 C9 115.4(3) . . ?
N1 C1 C2 111.4(3) . . ?
N1 C1 H1A 109.3 . . ?
C2 C1 H1A 109.3 . . ?
N1 C1 H1B 109.3 . . ?
C2 C1 H1B 109.3 . . ?
H1A C1 H1B 108.0 . . ?
N4 B1 N3 108.1(3) . . ?
N4 B1 N2 125.3(3) . . ?
N3 B1 N2 126.6(3) . . ?
C10 N2 C11 116.8(3) . . ?
C10 N2 B1 120.9(3) . . ?
C11 N2 B1 122.3(3) . . ?
C1 C2 C3 110.7(3) . . ?
C1 C2 H2A 109.5 . . ?
C3 C2 H2A 109.5 . . ?
C1 C2 H2B 109.5 . . ?
C3 C2 H2B 109.5 . . ?
H2A C2 H2B 108.1 . . ?
C36 N3 B1 105.6(3) . . ?
C36 N3 C12 121.4(3) . . ?
B1 N3 C12 132.5(3) . . ?
C2 C3 C4 108.9(3) . . ?
C2 C3 H3A 109.9 . . ?
C4 C3 H3A 109.9 . . ?
C2 C3 H3B 109.9 . . ?
C4 C3 H3B 109.9 . . ?
H3A C3 H3B 108.3 . . ?
C47 N4 C24 120.8(3) . . ?
C47 N4 B1 105.6(3) . . ?
C24 N4 B1 133.3(3) . . ?
C11 C4 C5 119.6(3) . . ?
C11 C4 C3 120.9(3) . . ?
C5 C4 C3 119.5(3) . . ?
N1 C5 C4 121.4(3) . . ?
N1 C5 C6 120.9(3) . . ?
C4 C5 C6 117.7(3) . . ?
C10 C6 C5 118.9(3) . . ?
C10 C6 C7 120.8(3) . . ?
C5 C6 C7 120.4(3) . . ?
C8A C7 C6 111.9(4) . . ?
C6 C7 C8 110.3(5) . . ?
C8A C7 H7A 109.2 . . ?
C6 C7 H7A 109.2 . . ?
C8A C7 H7B 109.2 . . ?
C6 C7 H7B 109.2 . . ?
H7A C7 H7B 107.9 . . ?
C8 C9 N1 113.4(5) . . ?
N1 C9 C8A 113.2(4) . . ?
N1 C9 H9A 108.9 . . ?
C8A C9 H9A 108.9 . . ?
N1 C9 H9B 108.9 . . ?
C8A C9 H9B 108.9 . . ?
H9A C9 H9B 107.8 . . ?
C6 C10 N2 124.0(3) . . ?
C6 C10 H10 118.0 . . ?
N2 C10 H10 118.0 . . ?
C4 C11 N2 123.1(3) . . ?
C4 C11 H11 118.4 . . ?
N2 C11 H11 118.4 . . ?
C17 C12 C13 122.2(3) . . ?
C17 C12 N3 119.3(3) . . ?
C13 C12 N3 118.5(3) . . ?
C14 C13 C12 117.9(3) . . ?
C14 C13 C21 120.4(3) . . ?
C12 C13 C21 121.6(3) . . ?
C15 C14 C13 120.5(3) . . ?
C15 C14 H14 119.8 . . ?
C13 C14 H14 119.8 . . ?
C16 C15 C14 121.2(3) . . ?
C16 C15 H15 119.4 . . ?
C14 C15 H15 119.4 . . ?
C15 C16 C17 120.6(3) . . ?
C15 C16 H16 119.7 . . ?
C17 C16 H16 119.7 . . ?
C16 C17 C12 117.6(3) . . ?
C16 C17 C18 120.4(3) . . ?
C12 C17 C18 121.9(3) . . ?
C17 C18 C20 112.4(3) . . ?
C17 C18 C19 110.7(3) . . ?
C20 C18 C19 110.1(3) . . ?
C17 C18 H18 107.8 . . ?
C20 C18 H18 107.8 . . ?
C19 C18 H18 107.8 . . ?
C18 C19 H19A 109.5 . . ?
C18 C19 H19B 109.5 . . ?
H19A C19 H19B 109.5 . . ?
C18 C19 H19C 109.5 . . ?
H19A C19 H19C 109.5 . . ?
H19B C19 H19C 109.5 . . ?
C18 C20 H20A 109.5 . . ?
C18 C20 H20B 109.5 . . ?
H20A C20 H20B 109.5 . . ?
C18 C20 H20C 109.5 . . ?
H20A C20 H20C 109.5 . . ?
H20B C20 H20C 109.5 . . ?
C23 C21 C13 111.0(3) . . ?
C23 C21 C22 109.9(3) . . ?
C13 C21 C22 113.7(3) . . ?
C23 C21 H21 107.3 . . ?
C13 C21 H21 107.3 . . ?
C22 C21 H21 107.3 . . ?
C21 C22 H22A 109.5 . . ?
C21 C22 H22B 109.5 . . ?
H22A C22 H22B 109.5 . . ?
C21 C22 H22C 109.5 . . ?
H22A C22 H22C 109.5 . . ?
H22B C22 H22C 109.5 . . ?
C21 C23 H23A 109.5 . . ?
C21 C23 H23B 109.5 . . ?
H23A C23 H23B 109.5 . . ?
C21 C23 H23C 109.5 . . ?
H23A C23 H23C 109.5 . . ?
H23B C23 H23C 109.5 . . ?
C29 C24 C25 123.0(3) . . ?
C29 C24 N4 118.6(3) . . ?
C25 C24 N4 118.4(3) . . ?
C26 C25 C24 117.7(3) . . ?
C26 C25 C30 121.2(3) . . ?
C24 C25 C30 121.1(3) . . ?
C25 C26 C27 121.2(3) . . ?
C25 C26 H26 119.4 . . ?
C27 C26 H26 119.4 . . ?
C26 C27 C28 120.3(3) . . ?
C26 C27 H27 119.8 . . ?
C28 C27 H27 119.8 . . ?
C29 C28 C27 120.9(3) . . ?
C29 C28 H28 119.5 . . ?
C27 C28 H28 119.5 . . ?
C28 C29 C24 116.8(3) . . ?
C28 C29 C33 121.9(3) . . ?
C24 C29 C33 121.3(3) . . ?
C25 C30 C32 110.0(3) . . ?
C25 C30 C31 112.1(3) . . ?
C32 C30 C31 111.0(3) . . ?
C25 C30 H30 107.8 . . ?
C32 C30 H30 107.8 . . ?
C31 C30 H30 107.8 . . ?
C30 C31 H31A 109.5 . . ?
C30 C31 H31B 109.5 . . ?
H31A C31 H31B 109.5 . . ?
C30 C31 H31C 109.5 . . ?
H31A C31 H31C 109.5 . . ?
H31B C31 H31C 109.5 . . ?
C30 C32 H32A 109.5 . . ?
C30 C32 H32B 109.5 . . ?
H32A C32 H32B 109.5 . . ?
C30 C32 H32C 109.5 . . ?
H32A C32 H32C 109.5 . . ?
H32B C32 H32C 109.5 . . ?
C34 C33 C29 111.8(3) . . ?
C34 C33 C35 109.4(3) . . ?
C29 C33 C35 112.9(3) . . ?
C34 C33 H33 107.5 . . ?
C29 C33 H33 107.5 . . ?
C35 C33 H33 107.5 . . ?
C33 C34 H34A 109.5 . . ?
C33 C34 H34B 109.5 . . ?
H34A C34 H34B 109.5 . . ?
C33 C34 H34C 109.5 . . ?
H34A C34 H34C 109.5 . . ?
H34B C34 H34C 109.5 . . ?
C33 C35 H35A 109.5 . . ?
C33 C35 H35B 109.5 . . ?
H35A C35 H35B 109.5 . . ?
C33 C35 H35C 109.5 . . ?
H35A C35 H35C 109.5 . . ?
H35B C35 H35C 109.5 . . ?
C47 C36 N3 109.9(3) . . ?
C47 C36 C37 110.4(3) . . ?
N3 C36 C37 139.7(3) . . ?
C38 C37 C42 118.4(3) . . ?
C38 C37 C36 138.2(3) . . ?
C42 C37 C36 103.4(3) . . ?
C37 C38 C39 117.8(3) . . ?
C37 C38 H38 121.1 . . ?
C39 C38 H38 121.1 . . ?
C40 C39 C38 123.6(4) . . ?
C40 C39 H39 118.2 . . ?
C38 C39 H39 118.2 . . ?
C39 C40 C41 119.5(3) . . ?
C39 C40 H40 120.2 . . ?
C41 C40 H40 120.2 . . ?
C42 C41 C46 116.3(3) . . ?
C42 C41 C40 116.6(3) . . ?
C46 C41 C40 127.0(3) . . ?
C41 C42 C43 123.7(3) . . ?
C41 C42 C37 124.0(3) . . ?
C43 C42 C37 112.3(3) . . ?
C44 C43 C42 119.1(3) . . ?
C44 C43 C47 137.4(3) . . ?
C42 C43 C47 103.5(3) . . ?
C43 C44 C45 117.8(4) . . ?
C43 C44 H44 121.1 . . ?
C45 C44 H44 121.1 . . ?
C46 C45 C44 122.8(3) . . ?
C46 C45 H45 118.6 . . ?
C44 C45 H45 118.6 . . ?
C45 C46 C41 120.4(3) . . ?
C45 C46 H46 119.8 . . ?
C41 C46 H46 119.8 . . ?
C36 C47 N4 110.6(3) . . ?
C36 C47 C43 110.4(3) . . ?
N4 C47 C43 139.0(3) . . ?
Cl1 C48 Cl2 111.2(3) . . ?
Cl1 C48 H48A 109.4 . . ?
Cl2 C48 H48A 109.4 . . ?
Cl1 C48 H48B 109.4 . . ?
Cl2 C48 H48B 109.4 . . ?
H48A C48 H48B 108.0 . . ?
Cl3 C49 Cl4 111.6(2) . . ?
Cl3 C49 H49A 109.3 . . ?
Cl4 C49 H49A 109.3 . . ?
Cl3 C49 H49B 109.3 . . ?
Cl4 C49 H49B 109.3 . . ?
H49A C49 H49B 108.0 . . ?
Cl5 C50 Cl6 113.4(3) . . ?
Cl5 C50 H50A 108.9 . . ?
Cl6 C50 H50A 108.9 . . ?
Cl5 C50 H50B 108.9 . . ?
Cl6 C50 H50B 108.9 . . ?
H50A C50 H50B 107.7 . . ?
Cl8 C51 Cl7 111.0(2) . . ?
Cl8 C51 H51A 109.4 . . ?
Cl7 C51 H51A 109.4 . . ?
Cl8 C51 H51B 109.4 . . ?
Cl7 C51 H51B 109.4 . . ?
H51A C51 H51B 108.0 . . ?
C7 C8A C9 115.2(6) . . ?
C7 C8A H8A1 108.5 . . ?
C9 C8A H8A1 108.5 . . ?
C7 C8A H8A2 108.5 . . ?
C9 C8A H8A2 108.5 . . ?
H8A1 C8A H8A2 107.5 . . ?
C9 C8 C7 119.4(9) . . ?
C9 C8 H8A 107.5 . . ?
C7 C8 H8A 107.5 . . ?
C9 C8 H8B 107.5 . . ?
C7 C8 H8B 107.5 . . ?
H8A C8 H8B 107.0 . . ?

loop_
_geom_bond_atom_site_label_1
_geom_bond_atom_site_label_2
_geom_bond_distance
_geom_bond_site_symmetry_2
_geom_bond_publ_flag
Cl1 C48 1.753(5) . ?
N1 C5 1.331(4) . ?
N1 C1 1.468(5) . ?
N1 C9 1.475(5) . ?
C1 C2 1.502(5) . ?
C1 H1A 0.9900 . ?
C1 H1B 0.9900 . ?
B1 N4 1.434(4) . ?
B1 N3 1.437(5) . ?
B1 N2 1.486(4) . ?
Cl2 C48 1.758(4) . ?
N2 C10 1.369(4) . ?
N2 C11 1.380(4) . ?
C2 C3 1.515(5) . ?
C2 H2A 0.9900 . ?
C2 H2B 0.9900 . ?
Cl3 C49 1.768(5) . ?
N3 C36 1.402(4) . ?
N3 C12 1.440(4) . ?
C3 C4 1.518(5) . ?
C3 H3A 0.9900 . ?
C3 H3B 0.9900 . ?
Cl4 C49 1.770(4) . ?
N4 C47 1.394(4) . ?
N4 C24 1.434(4) . ?
C4 C11 1.365(4) . ?
C4 C5 1.411(5) . ?
C5 C6 1.433(5) . ?
Cl5 C50 1.720(4) . ?
C6 C10 1.357(5) . ?
C6 C7 1.498(5) . ?
Cl6 C50 1.729(5) . ?
C7 C8A 1.451(8) . ?
C7 C8 1.516(11) . ?
C7 H7A 0.9900 . ?
C7 H7B 0.9900 . ?
Cl8 C51 1.757(5) . ?
Cl7 C51 1.767(4) . ?
C9 C8 1.377(11) . ?
C9 C8A 1.508(9) . ?
C9 H9A 0.9900 . ?
C9 H9B 0.9900 . ?
C10 H10 0.9500 . ?
C11 H11 0.9500 . ?
C12 C17 1.404(5) . ?
C12 C13 1.408(4) . ?
C13 C14 1.391(5) . ?
C13 C21 1.521(5) . ?
C14 C15 1.385(5) . ?
C14 H14 0.9500 . ?
C15 C16 1.377(5) . ?
C15 H15 0.9500 . ?
C16 C17 1.402(5) . ?
C16 H16 0.9500 . ?
C17 C18 1.517(5) . ?
C18 C20 1.529(5) . ?
C18 C19 1.532(6) . ?
C18 H18 1.0000 . ?
C19 H19A 0.9800 . ?
C19 H19B 0.9800 . ?
C19 H19C 0.9800 . ?
C20 H20A 0.9800 . ?
C20 H20B 0.9800 . ?
C20 H20C 0.9800 . ?
C21 C23 1.515(6) . ?
C21 C22 1.522(5) . ?
C21 H21 1.0000 . ?
C22 H22A 0.9800 . ?
C22 H22B 0.9800 . ?
C22 H22C 0.9800 . ?
C23 H23A 0.9800 . ?
C23 H23B 0.9800 . ?
C23 H23C 0.9800 . ?
C24 C29 1.405(4) . ?
C24 C25 1.411(4) . ?
C25 C26 1.369(5) . ?
C25 C30 1.520(5) . ?
C26 C27 1.389(5) . ?
C26 H26 0.9500 . ?
C27 C28 1.396(5) . ?
C27 H27 0.9500 . ?
C28 C29 1.391(5) . ?
C28 H28 0.9500 . ?
C29 C33 1.522(5) . ?
C30 C32 1.524(5) . ?
C30 C31 1.532(5) . ?
C30 H30 1.0000 . ?
C31 H31A 0.9800 . ?
C31 H31B 0.9800 . ?
C31 H31C 0.9800 . ?
C32 H32A 0.9800 . ?
C32 H32B 0.9800 . ?
C32 H32C 0.9800 . ?
C33 C34 1.520(5) . ?
C33 C35 1.527(5) . ?
C33 H33 1.0000 . ?
C34 H34A 0.9800 . ?
C34 H34B 0.9800 . ?
C34 H34C 0.9800 . ?
C35 H35A 0.9800 . ?
C35 H35B 0.9800 . ?
C35 H35C 0.9800 . ?
C36 C47 1.355(5) . ?
C36 C37 1.457(5) . ?
C37 C38 1.374(5) . ?
C37 C42 1.434(5) . ?
C38 C39 1.434(5) . ?
C38 H38 0.9500 . ?
C39 C40 1.361(6) . ?
C39 H39 0.9500 . ?
C40 C41 1.431(6) . ?
C40 H40 0.9500 . ?
C41 C42 1.386(5) . ?
C41 C46 1.419(5) . ?
C42 C43 1.422(5) . ?
C43 C44 1.374(5) . ?
C43 C47 1.461(4) . ?
C44 C45 1.420(5) . ?
C44 H44 0.9500 . ?
C45 C46 1.373(6) . ?
C45 H45 0.9500 . ?
C46 H46 0.9500 . ?
C48 H48A 0.9900 . ?
C48 H48B 0.9900 . ?
C49 H49A 0.9900 . ?
C49 H49B 0.9900 . ?
C50 H50A 0.9900 . ?
C50 H50B 0.9900 . ?
C51 H51A 0.9900 . ?
C51 H51B 0.9900 . ?
C8A H8A1 0.9900 . ?
C8A H8A2 0.9900 . ?
C8 H8A 0.9900 . ?
C8 H8B 0.9900 . ?

loop_
_geom_torsion_atom_site_label_1
_geom_torsion_atom_site_label_2
_geom_torsion_atom_site_label_3
_geom_torsion_atom_site_label_4
_geom_torsion
_geom_torsion_site_symmetry_1
_geom_torsion_site_symmetry_2
_geom_torsion_site_symmetry_3
_geom_torsion_site_symmetry_4
_geom_torsion_publ_flag
C5 N1 C1 C2 -23.6(5) . . . . ?
C9 N1 C1 C2 157.1(3) . . . . ?
N4 B1 N2 C10 157.3(3) . . . . ?
N3 B1 N2 C10 -20.8(5) . . . . ?
N4 B1 N2 C11 -23.1(5) . . . . ?
N3 B1 N2 C11 158.8(3) . . . . ?
N1 C1 C2 C3 53.1(4) . . . . ?
N4 B1 N3 C36 -0.6(3) . . . . ?
N2 B1 N3 C36 177.7(3) . . . . ?
N4 B1 N3 C12 171.5(3) . . . . ?
N2 B1 N3 C12 -10.2(5) . . . . ?
C1 C2 C3 C4 -54.9(4) . . . . ?
N3 B1 N4 C47 1.7(3) . . . . ?
N2 B1 N4 C47 -176.7(3) . . . . ?
N3 B1 N4 C24 175.9(3) . . . . ?
N2 B1 N4 C24 -2.5(5) . . . . ?
C2 C3 C4 C11 -150.2(3) . . . . ?
C2 C3 C4 C5 29.2(4) . . . . ?
C1 N1 C5 C4 -3.5(5) . . . . ?
C9 N1 C5 C4 175.6(3) . . . . ?
C1 N1 C5 C6 177.2(3) . . . . ?
C9 N1 C5 C6 -3.6(5) . . . . ?
C11 C4 C5 N1 179.6(3) . . . . ?
C3 C4 C5 N1 0.2(5) . . . . ?
C11 C4 C5 C6 -1.1(5) . . . . ?
C3 C4 C5 C6 179.4(3) . . . . ?
N1 C5 C6 C10 -179.5(3) . . . . ?
C4 C5 C6 C10 1.2(5) . . . . ?
N1 C5 C6 C7 0.7(5) . . . . ?
C4 C5 C6 C7 -178.6(3) . . . . ?
C10 C6 C7 C8A -155.8(6) . . . . ?
C5 C6 C7 C8A 24.0(7) . . . . ?
C10 C6 C7 C8 163.6(8) . . . . ?
C5 C6 C7 C8 -16.6(8) . . . . ?
C5 N1 C9 C8 24.5(9) . . . . ?
C1 N1 C9 C8 -156.3(8) . . . . ?
C5 N1 C9 C8A -17.7(7) . . . . ?
C1 N1 C9 C8A 161.5(6) . . . . ?
C5 C6 C10 N2 -1.1(5) . . . . ?
C7 C6 C10 N2 178.7(3) . . . . ?
C11 N2 C10 C6 0.7(5) . . . . ?
B1 N2 C10 C6 -179.7(3) . . . . ?
C5 C4 C11 N2 0.8(5) . . . . ?
C3 C4 C11 N2 -179.8(3) . . . . ?
C10 N2 C11 C4 -0.6(4) . . . . ?
B1 N2 C11 C4 179.8(3) . . . . ?
C36 N3 C12 C17 -73.1(4) . . . . ?
B1 N3 C12 C17 115.9(4) . . . . ?
C36 N3 C12 C13 106.7(3) . . . . ?
B1 N3 C12 C13 -64.4(4) . . . . ?
C17 C12 C13 C14 0.6(5) . . . . ?
N3 C12 C13 C14 -179.1(3) . . . . ?
C17 C12 C13 C21 177.5(3) . . . . ?
N3 C12 C13 C21 -2.2(4) . . . . ?
C12 C13 C14 C15 0.3(5) . . . . ?
C21 C13 C14 C15 -176.6(3) . . . . ?
C13 C14 C15 C16 -0.5(5) . . . . ?
C14 C15 C16 C17 -0.2(5) . . . . ?
C15 C16 C17 C12 1.2(5) . . . . ?
C15 C16 C17 C18 -175.9(3) . . . . ?
C13 C12 C17 C16 -1.4(5) . . . . ?
N3 C12 C17 C16 178.3(3) . . . . ?
C13 C12 C17 C18 175.7(3) . . . . ?
N3 C12 C17 C18 -4.6(5) . . . . ?
C16 C17 C18 C20 -41.3(4) . . . . ?
C12 C17 C18 C20 141.7(3) . . . . ?
C16 C17 C18 C19 82.2(4) . . . . ?
C12 C17 C18 C19 -94.8(4) . . . . ?
C14 C13 C21 C23 92.0(4) . . . . ?
C12 C13 C21 C23 -84.9(4) . . . . ?
C14 C13 C21 C22 -32.5(5) . . . . ?
C12 C13 C21 C22 150.6(3) . . . . ?
C47 N4 C24 C29 -81.3(4) . . . . ?
B1 N4 C24 C29 105.3(4) . . . . ?
C47 N4 C24 C25 97.3(3) . . . . ?
B1 N4 C24 C25 -76.2(4) . . . . ?
C29 C24 C25 C26 -1.8(5) . . . . ?
N4 C24 C25 C26 179.7(3) . . . . ?
C29 C24 C25 C30 174.9(3) . . . . ?
N4 C24 C25 C30 -3.6(5) . . . . ?
C24 C25 C26 C27 0.6(5) . . . . ?
C30 C25 C26 C27 -176.1(3) . . . . ?
C25 C26 C27 C28 1.2(6) . . . . ?
C26 C27 C28 C29 -1.9(5) . . . . ?
C27 C28 C29 C24 0.7(5) . . . . ?
C27 C28 C29 C33 -179.5(3) . . . . ?
C25 C24 C29 C28 1.1(5) . . . . ?
N4 C24 C29 C28 179.6(3) . . . . ?
C25 C24 C29 C33 -178.6(3) . . . . ?
N4 C24 C29 C33 -0.1(4) . . . . ?
C26 C25 C30 C32 65.2(4) . . . . ?
C24 C25 C30 C32 -111.3(4) . . . . ?
C26 C25 C30 C31 -58.8(5) . . . . ?
C24 C25 C30 C31 124.6(4) . . . . ?
C28 C29 C33 C34 88.0(4) . . . . ?
C24 C29 C33 C34 -92.3(4) . . . . ?
C28 C29 C33 C35 -35.9(5) . . . . ?
C24 C29 C33 C35 143.8(3) . . . . ?
B1 N3 C36 C47 -0.7(3) . . . . ?
C12 N3 C36 C47 -173.9(3) . . . . ?
B1 N3 C36 C37 179.0(4) . . . . ?
C12 N3 C36 C37 5.8(5) . . . . ?
C47 C36 C37 C38 176.6(4) . . . . ?
N3 C36 C37 C38 -3.1(7) . . . . ?
C47 C36 C37 C42 -0.5(3) . . . . ?
N3 C36 C37 C42 179.8(3) . . . . ?
C42 C37 C38 C39 -0.7(4) . . . . ?
C36 C37 C38 C39 -177.5(3) . . . . ?
C37 C38 C39 C40 1.2(5) . . . . ?
C38 C39 C40 C41 -1.2(5) . . . . ?
C39 C40 C41 C42 0.7(5) . . . . ?
C39 C40 C41 C46 179.0(3) . . . . ?
C46 C41 C42 C43 -1.1(4) . . . . ?
C40 C41 C42 C43 177.4(3) . . . . ?
C46 C41 C42 C37 -178.7(3) . . . . ?
C40 C41 C42 C37 -0.2(5) . . . . ?
C38 C37 C42 C41 0.2(5) . . . . ?
C36 C37 C42 C41 178.1(3) . . . . ?
C38 C37 C42 C43 -177.6(3) . . . . ?
C36 C37 C42 C43 0.2(3) . . . . ?
C41 C42 C43 C44 0.8(5) . . . . ?
C37 C42 C43 C44 178.6(3) . . . . ?
C41 C42 C43 C47 -177.7(3) . . . . ?
C37 C42 C43 C47 0.1(3) . . . . ?
C42 C43 C44 C45 0.0(4) . . . . ?
C47 C43 C44 C45 177.9(3) . . . . ?
C43 C44 C45 C46 -0.4(5) . . . . ?
C44 C45 C46 C41 0.1(5) . . . . ?
C42 C41 C46 C45 0.6(5) . . . . ?
C40 C41 C46 C45 -177.7(3) . . . . ?
N3 C36 C47 N4 1.9(3) . . . . ?
C37 C36 C47 N4 -177.9(2) . . . . ?
N3 C36 C47 C43 -179.6(2) . . . . ?
C37 C36 C47 C43 0.6(3) . . . . ?
C24 N4 C47 C36 -177.3(3) . . . . ?
B1 N4 C47 C36 -2.2(3) . . . . ?
C24 N4 C47 C43 4.9(5) . . . . ?
B1 N4 C47 C43 179.9(3) . . . . ?
C44 C43 C47 C36 -178.5(4) . . . . ?
C42 C43 C47 C36 -0.4(3) . . . . ?
C44 C43 C47 N4 -0.6(7) . . . . ?
C42 C43 C47 N4 177.4(3) . . . . ?
C6 C7 C8A C9 -45.3(9) . . . . ?
N1 C9 C8A C7 43.1(9) . . . . ?
N1 C9 C8 C7 -43.0(14) . . . . ?
C6 C7 C8 C9 39.2(13) . . . . ?
